data_4342065
loop_
_publ_author_name
'Sanda, Suresh'
'Biswas, Soumava'
'Konar, Sanjit'

_publ_section_title
;
 Study of Proton Conductivity of a 2D Flexible MOF and a 1D Coordination
 Polymer at Higher Temperature.
;
_journal_issue 4
_journal_name_full 'Inorganic chemistry'
_journal_page_first 1218
_journal_page_last 1222
_journal_paper_doi 10.1021/ic502098h
_journal_volume 54
_journal_year 2015
_chemical_formula_moiety 'C15 H9 N2 O4 S2 Zn, 5(O)'
_chemical_formula_sum 'C15 H9 N2 O9 S2 Zn'
_chemical_formula_weight 490.77
_chemical_name_systematic
; 
 ? 
;
_space_group_IT_number 2
_symmetry_cell_setting triclinic
_symmetry_space_group_name_Hall '-P 1'
_symmetry_space_group_name_H-M 'P -1'
_atom_sites_solution_hydrogens geom
_atom_sites_solution_primary direct
_atom_sites_solution_secondary difmap
_audit_creation_method SHELXL-97
_cell_angle_alpha 92.538(10)
_cell_angle_beta 107.026(9)
_cell_angle_gamma 104.393(9)
_cell_formula_units_Z 2
_cell_length_a 9.042(2)
_cell_length_b 10.886(3)
_cell_length_c 11.504(3)
_cell_measurement_reflns_used 7398
_cell_measurement_temperature 296(2)
_cell_measurement_theta_max 33.79
_cell_measurement_theta_min 2.45
_cell_volume 1040.3(5)
_computing_cell_refinement 'Bruker SMART'
_computing_data_collection 'Bruker SMART'
_computing_data_reduction 'Bruker SAINT'
_computing_molecular_graphics 'Bruker SHELXTL'
_computing_publication_material 'Bruker SHELXTL'
_computing_structure_refinement 'Bruker SHELXTL'
_computing_structure_solution 'Bruker SHELXTL'
_diffrn_ambient_temperature 296(2)
_diffrn_measured_fraction_theta_full 1.000
_diffrn_measured_fraction_theta_max 1.000
_diffrn_radiation_monochromator graphite
_diffrn_radiation_source 'fine-focus sealed tube'
_diffrn_radiation_type MoK\a
_diffrn_radiation_wavelength 0.71073
_diffrn_reflns_av_R_equivalents 0.0072
_diffrn_reflns_av_sigmaI/netI 0.0076
_diffrn_reflns_limit_h_max 11
_diffrn_reflns_limit_h_min -11
_diffrn_reflns_limit_k_max 14
_diffrn_reflns_limit_k_min -14
_diffrn_reflns_limit_l_max 14
_diffrn_reflns_limit_l_min -14
_diffrn_reflns_number 9502
_diffrn_reflns_theta_full 27.45
_diffrn_reflns_theta_max 27.45
_diffrn_reflns_theta_min 1.87
_exptl_absorpt_coefficient_mu 1.429
_exptl_absorpt_correction_T_max 0.690
_exptl_absorpt_correction_T_min 0.554
_exptl_absorpt_correction_type multi-scan
_exptl_absorpt_process_details multi-scan
_exptl_crystal_colour white
_exptl_crystal_density_diffrn 1.567
_exptl_crystal_density_method 'not measured'
_exptl_crystal_description block
_exptl_crystal_F_000 494
_exptl_crystal_size_max 0.47
_exptl_crystal_size_mid 0.35
_exptl_crystal_size_min 0.26
_refine_diff_density_max 0.807
_refine_diff_density_min -1.467
_refine_diff_density_rms 0.087
_refine_ls_extinction_method none
_refine_ls_goodness_of_fit_ref 1.430
_refine_ls_hydrogen_treatment constr
_refine_ls_matrix_type full
_refine_ls_number_parameters 262
_refine_ls_number_reflns 4751
_refine_ls_number_restraints 0
_refine_ls_restrained_S_all 1.430
_refine_ls_R_factor_all 0.0342
_refine_ls_R_factor_gt 0.0328
_refine_ls_shift/su_max 0.090
_refine_ls_shift/su_mean 0.029
_refine_ls_structure_factor_coef Fsqd
_refine_ls_weighting_details 'calc w=1/[\s^2^(Fo^2^)+(0.1000P)^2^+0.0000P] where P=(Fo^2^+2Fc^2^)/3'
_refine_ls_weighting_scheme calc
_refine_ls_wR_factor_gt 0.1491
_refine_ls_wR_factor_ref 0.1510
_reflns_number_gt 4593
_reflns_number_total 4751
_reflns_threshold_expression >2sigma(I)
_cod_data_source_file ic502098h_si_002.cif
_cod_data_source_block compound_1
_cod_depositor_comments
;
The following automatic conversions were performed:

'_symmetry_cell_setting' value 'Triclinic' changed to 'triclinic'
according to
/home/saulius/struct/COD-crude-data--automatic-downloads/rss-feeds/ACS/lib/dictionaries/cif_core.dic
dictionary named 'cif_core.dic' version 2.4.2 from 2011-04-26.

Automatic conversion script
Id: cif_fix_values 2935 2014-11-11 08:27:57Z andrius 

 Adding full bibliography for 4342064--4342065.cif.
;
_cod_database_code 4342065

loop_
_symmetry_equiv_pos_as_xyz
'x, y, z'
'-x, -y, -z'

loop_
_atom_site_label
_atom_site_type_symbol
_atom_site_fract_x
_atom_site_fract_y
_atom_site_fract_z
_atom_site_U_iso_or_equiv
_atom_site_adp_type
_atom_site_occupancy
_atom_site_symmetry_multiplicity
_atom_site_calc_flag
_atom_site_refinement_flags
Zn1 Zn 0.66362(2) 0.663637(18) 0.110923(17) 0.01505(13) Uani 1 1 d .
S3 S 0.93649(6) 0.18938(4) 0.50169(4) 0.01749(15) Uani 1 1 d .
S4 S 1.09344(5) 0.32394(4) 0.44648(4) 0.01792(15) Uani 1 1 d .
O1 O 0.73030(16) 0.71362(13) -0.03015(13) 0.0183(3) Uani 1 1 d .
O2 O 0.7346(2) 0.65095(16) -0.21580(14) 0.0256(3) Uani 1 1 d .
O3 O 0.43783(16) 0.57072(15) 0.07643(14) 0.0205(3) Uani 1 1 d .
O5 O 0.37798(18) 0.75512(16) 0.09642(18) 0.0305(4) Uani 1 1 d .
N1 N 0.79001(18) 0.55399(15) 0.21224(14) 0.0145(3) Uani 1 1 d .
N3 N 0.74911(18) -0.16784(16) 0.22308(15) 0.0170(3) Uani 1 1 d .
C7 C 0.1643(2) 0.56333(17) 0.03857(16) 0.0148(3) Uani 1 1 d .
C8 C 1.0453(2) 0.52531(18) 0.32620(16) 0.0151(3) Uani 1 1 d .
H8 H 1.1568 0.5561 0.3543 0.018 Uiso 1 1 calc R
C10 C 0.8684(2) 0.05664(17) 0.38719(17) 0.0153(3) Uani 1 1 d .
C15 C 0.1153(2) 0.43351(17) 0.04836(16) 0.0139(3) Uani 1 1 d .
C16 C 0.9518(2) 0.59476(18) 0.25510(16) 0.0154(3) Uani 1 1 d .
H16 H 1.0031 0.6729 0.2362 0.018 Uiso 1 1 calc R
C18 C 0.9680(2) 0.40775(17) 0.35472(17) 0.0150(3) Uani 1 1 d .
C20 C 0.3398(2) 0.63763(19) 0.07447(16) 0.0170(3) Uani 1 1 d .
C22 C 0.7156(2) 0.4402(2) 0.23945(19) 0.0196(4) Uani 1 1 d .
H22 H 0.6039 0.4117 0.2100 0.023 Uiso 1 1 calc R
C26 C 0.7445(2) -0.04448(19) 0.39956(17) 0.0181(4) Uani 1 1 d .
H26 H 0.7002 -0.0376 0.4622 0.022 Uiso 1 1 calc R
C27 C 0.7722(2) 0.64650(18) -0.10303(17) 0.0149(3) Uani 1 1 d .
C30 C 0.0493(2) 0.62912(18) -0.00993(16) 0.0152(3) Uani 1 1 d .
H30 H 0.0830 0.7157 -0.0166 0.018 Uiso 1 1 calc R
C31 C 0.8001(2) 0.3640(2) 0.30993(19) 0.0209(4) Uani 1 1 d .
H31 H 0.7460 0.2858 0.3268 0.025 Uiso 1 1 calc R
C35 C 0.8666(2) -0.07013(19) 0.21082(18) 0.0196(4) Uani 1 1 d .
H35 H 0.9073 -0.0793 0.1464 0.024 Uiso 1 1 calc R
C38 C 0.9298(2) 0.04368(19) 0.29007(18) 0.0196(4) Uani 1 1 d .
H38 H 1.0105 0.1094 0.2789 0.023 Uiso 1 1 calc R
C39 C 0.6899(2) -0.1545(2) 0.31640(18) 0.0191(4) Uani 1 1 d .
H39 H 0.6092 -0.2218 0.3253 0.023 Uiso 1 1 calc R
O9 O 0.7484(3) 0.1218(2) 0.7441(2) 0.0418(4) Uani 1 1 d .
O10 O 0.5839(3) 0.2257(4) 0.5424(3) 0.0722(10) Uani 1 1 d .
O11 O 0.4736(3) 0.5540(4) 0.3911(2) 0.0716(10) Uani 1 1 d .
O16 O 0.3997(5) 0.1471(3) 0.2981(4) 0.0754(9) Uani 1 1 d .
O18 O 0.5279(7) 0.0634(6) 0.0899(7) 0.146(3) Uani 1 1 d .

loop_
_atom_site_aniso_label
_atom_site_aniso_U_11
_atom_site_aniso_U_22
_atom_site_aniso_U_33
_atom_site_aniso_U_23
_atom_site_aniso_U_13
_atom_site_aniso_U_12
Zn1 0.01190(18) 0.01559(19) 0.01716(19) 0.00005(12) 0.00331(12) 0.00472(12)
S3 0.0219(3) 0.0148(3) 0.0159(3) -0.00009(18) 0.00588(19) 0.00581(19)
S4 0.0158(3) 0.0155(3) 0.0213(3) 0.00138(18) 0.00283(19) 0.00589(19)
O1 0.0224(7) 0.0166(6) 0.0208(6) 0.0026(5) 0.0088(5) 0.0112(5)
O2 0.0312(7) 0.0327(8) 0.0155(7) 0.0048(6) 0.0040(5) 0.0172(6)
O3 0.0124(6) 0.0232(7) 0.0259(7) 0.0009(6) 0.0056(5) 0.0053(5)
O5 0.0152(7) 0.0196(7) 0.0516(10) 0.0011(7) 0.0053(6) 0.0026(5)
N1 0.0130(7) 0.0136(7) 0.0145(7) -0.0024(5) 0.0026(5) 0.0022(5)
N3 0.0129(7) 0.0176(7) 0.0200(8) -0.0009(6) 0.0054(6) 0.0038(6)
C7 0.0106(7) 0.0165(8) 0.0160(8) -0.0027(6) 0.0025(6) 0.0043(6)
C8 0.0111(7) 0.0158(8) 0.0158(8) -0.0015(6) 0.0012(6) 0.0033(6)
C10 0.0181(8) 0.0136(8) 0.0158(8) 0.0024(6) 0.0051(6) 0.0074(6)
C15 0.0131(7) 0.0162(8) 0.0133(8) 0.0011(6) 0.0033(6) 0.0067(6)
C16 0.0146(8) 0.0156(8) 0.0150(8) 0.0008(6) 0.0038(6) 0.0035(6)
C18 0.0151(8) 0.0131(8) 0.0178(8) 0.0003(6) 0.0048(6) 0.0060(6)
C20 0.0131(8) 0.0206(9) 0.0159(8) 0.0020(6) 0.0033(6) 0.0037(7)
C22 0.0123(8) 0.0198(9) 0.0239(10) 0.0030(8) 0.0021(7) 0.0036(7)
C26 0.0173(8) 0.0193(8) 0.0200(8) -0.0005(7) 0.0101(7) 0.0043(7)
C27 0.0131(7) 0.0163(8) 0.0162(8) 0.0032(6) 0.0031(6) 0.0073(6)
C30 0.0146(8) 0.0165(8) 0.0139(7) 0.0001(6) 0.0042(6) 0.0041(7)
C31 0.0171(9) 0.0179(9) 0.0248(9) 0.0051(7) 0.0037(7) 0.0026(7)
C35 0.0184(8) 0.0203(9) 0.0199(9) 0.0020(7) 0.0073(7) 0.0035(7)
C38 0.0223(9) 0.0177(9) 0.0197(9) -0.0009(7) 0.0089(7) 0.0050(7)
C39 0.0139(8) 0.0205(9) 0.0205(9) -0.0022(7) 0.0054(7) 0.0015(7)
O9 0.0441(10) 0.0387(10) 0.0485(12) 0.0039(9) 0.0183(9) 0.0177(8)
O10 0.0389(11) 0.131(3) 0.0639(17) 0.0499(19) 0.0257(11) 0.0353(15)
O11 0.0448(13) 0.104(2) 0.0362(12) -0.0188(13) 0.0088(10) -0.0223(14)
O16 0.093(2) 0.0555(16) 0.086(2) 0.0287(15) 0.0237(16) 0.0376(16)
O18 0.105(3) 0.137(5) 0.249(7) 0.144(5) 0.081(4) 0.074(3)

loop_
_atom_type_symbol
_atom_type_description
_atom_type_scat_dispersion_real
_atom_type_scat_dispersion_imag
_atom_type_scat_source
C C 0.0033 0.0016 'International Tables Vol C Tables 4.2.6.8 and 6.1.1.4'
H H 0.0000 0.0000 'International Tables Vol C Tables 4.2.6.8 and 6.1.1.4'
N N 0.0061 0.0033 'International Tables Vol C Tables 4.2.6.8 and 6.1.1.4'
O O 0.0106 0.0060 'International Tables Vol C Tables 4.2.6.8 and 6.1.1.4'
S S 0.1246 0.1234 'International Tables Vol C Tables 4.2.6.8 and 6.1.1.4'
Zn Zn 0.2839 1.4301 'International Tables Vol C Tables 4.2.6.8 and 6.1.1.4'

loop_
_geom_angle_atom_site_label_1
_geom_angle_atom_site_label_2
_geom_angle_atom_site_label_3
_geom_angle
_geom_angle_site_symmetry_1
_geom_angle_site_symmetry_3
O1 Zn1 O3 116.14(6) . .
O1 Zn1 N1 114.01(6) . .
O3 Zn1 N1 105.32(7) . .
O1 Zn1 N3 101.22(6) . 1_565
O3 Zn1 N3 118.11(6) . 1_565
N1 Zn1 N3 101.43(7) . 1_565
C10 S3 S4 105.21(6) . .
C18 S4 S3 103.01(7) . .
C27 O1 Zn1 128.23(12) . .
C20 O3 Zn1 116.83(13) . .
C22 N1 C16 118.55(17) . .
C22 N1 Zn1 121.50(12) . .
C16 N1 Zn1 119.95(13) . .
C39 N3 C35 118.47(18) . .
C39 N3 Zn1 118.73(13) . 1_545
C35 N3 Zn1 122.76(13) . 1_545
C15 C7 C30 120.00(16) . .
C15 C7 C20 122.42(16) . .
C30 C7 C20 117.55(16) . .
C16 C8 C18 118.53(16) . .
C16 C8 H8 120.7 . .
C18 C8 H8 120.7 . .
C38 C10 C26 118.99(17) . .
C38 C10 S3 125.73(14) . .
C26 C10 S3 115.26(13) . .
C7 C15 C30 118.92(16) . 2_565
C7 C15 C27 124.76(15) . 2_665
C30 C15 C27 116.27(16) 2_565 2_665
N1 C16 C8 122.85(17) . .
N1 C16 H16 118.6 . .
C8 C16 H16 118.6 . .
C31 C18 C8 119.10(17) . .
C31 C18 S4 124.42(15) . .
C8 C18 S4 116.47(13) . .
O5 C20 O3 124.90(17) . .
O5 C20 C7 119.59(17) . .
O3 C20 C7 115.48(17) . .
N1 C22 C31 122.41(17) . .
N1 C22 H22 118.8 . .
C31 C22 H22 118.8 . .
C39 C26 C10 118.60(16) . .
C39 C26 H26 120.7 . .
C10 C26 H26 120.7 . .
O2 C27 O1 123.22(17) . .
O2 C27 C15 118.10(16) . 2_665
O1 C27 C15 118.46(16) . 2_665
C7 C30 C15 121.07(17) . 2_565
C7 C30 H30 119.5 . .
C15 C30 H30 119.5 2_565 .
C22 C31 C18 118.55(18) . .
C22 C31 H31 120.7 . .
C18 C31 H31 120.7 . .
N3 C35 C38 123.02(18) . .
N3 C35 H35 118.5 . .
C38 C35 H35 118.5 . .
C35 C38 C10 118.22(17) . .
C35 C38 H38 120.9 . .
C10 C38 H38 120.9 . .
N3 C39 C26 122.70(17) . .
N3 C39 H39 118.6 . .
C26 C39 H39 118.7 . .

loop_
_geom_bond_atom_site_label_1
_geom_bond_atom_site_label_2
_geom_bond_distance
_geom_bond_site_symmetry_2
Zn1 O1 1.9445(15) .
Zn1 O3 1.9525(15) .
Zn1 N1 2.0274(17) .
Zn1 N3 2.0320(18) 1_565
S3 C10 1.7653(19) .
S3 S4 2.0347(7) .
S4 C18 1.7695(19) .
O1 C27 1.284(2) .
O2 C27 1.248(2) .
O3 C20 1.276(3) .
O5 C20 1.233(3) .
N1 C22 1.352(2) .
N1 C16 1.348(2) .
N3 C39 1.350(2) .
N3 C35 1.349(2) .
N3 Zn1 2.0320(18) 1_545
C7 C15 1.392(3) .
C7 C30 1.404(2) .
C7 C20 1.514(2) .
C8 C16 1.386(3) .
C8 C18 1.400(2) .
C8 H8 0.9300 .
C10 C38 1.401(2) .
C10 C26 1.408(2) .
C15 C30 1.400(2) 2_565
C15 C27 1.518(2) 2_665
C16 H16 0.9300 .
C18 C31 1.400(3) .
C22 C31 1.393(3) .
C22 H22 0.9300 .
C26 C39 1.386(3) .
C26 H26 0.9300 .
C27 C15 1.518(2) 2_665
C30 C15 1.400(2) 2_565
C30 H30 0.9300 .
C31 H31 0.9300 .
C35 C38 1.391(3) .
C35 H35 0.9300 .
C38 H38 0.9300 .
C39 H39 0.9300 .

loop_
_geom_torsion_atom_site_label_1
_geom_torsion_atom_site_label_2
_geom_torsion_atom_site_label_3
_geom_torsion_atom_site_label_4
_geom_torsion
_geom_torsion_site_symmetry_1
_geom_torsion_site_symmetry_4
C10 S3 S4 C18 89.13(9) . .
O3 Zn1 O1 C27 -83.53(16) . .
N1 Zn1 O1 C27 39.21(17) . .
N3 Zn1 O1 C27 147.24(15) 1_565 .
O1 Zn1 O3 C20 -88.90(15) . .
N1 Zn1 O3 C20 143.91(14) . .
N3 Zn1 O3 C20 31.62(16) 1_565 .
O1 Zn1 N1 C22 -126.68(15) . .
O3 Zn1 N1 C22 1.79(17) . .
N3 Zn1 N1 C22 125.42(15) 1_565 .
O1 Zn1 N1 C16 53.99(15) . .
O3 Zn1 N1 C16 -177.54(14) . .
N3 Zn1 N1 C16 -53.91(15) 1_565 .
S4 S3 C10 C38 8.23(19) . .
S4 S3 C10 C26 -173.56(13) . .
C30 C7 C15 C30 -0.4(3) . 2_565
C20 C7 C15 C30 -178.18(16) . 2_565
C30 C7 C15 C27 -177.84(16) . 2_665
C20 C7 C15 C27 4.4(3) . 2_665
C22 N1 C16 C8 -0.2(3) . .
Zn1 N1 C16 C8 179.12(14) . .
C18 C8 C16 N1 0.0(3) . .
C16 C8 C18 C31 0.5(3) . .
C16 C8 C18 S4 -179.64(14) . .
S3 S4 C18 C31 -14.60(18) . .
S3 S4 C18 C8 165.55(13) . .
Zn1 O3 C20 O5 -2.4(3) . .
Zn1 O3 C20 C7 175.79(11) . .
C15 C7 C20 O5 -160.13(18) . .
C30 C7 C20 O5 22.0(3) . .
C15 C7 C20 O3 21.6(2) . .
C30 C7 C20 O3 -156.30(17) . .
C16 N1 C22 C31 0.0(3) . .
Zn1 N1 C22 C31 -179.34(16) . .
C38 C10 C26 C39 1.3(3) . .
S3 C10 C26 C39 -177.03(15) . .
Zn1 O1 C27 O2 141.38(16) . .
Zn1 O1 C27 C15 -44.1(2) . 2_665
C15 C7 C30 C15 0.4(3) . 2_565
C20 C7 C30 C15 178.30(16) . 2_565
N1 C22 C31 C18 0.5(3) . .
C8 C18 C31 C22 -0.7(3) . .
S4 C18 C31 C22 179.44(16) . .
C39 N3 C35 C38 0.1(3) . .
Zn1 N3 C35 C38 -177.55(15) 1_545 .
N3 C35 C38 C10 0.3(3) . .
C26 C10 C38 C35 -1.0(3) . .
S3 C10 C38 C35 177.18(15) . .
C35 N3 C39 C26 0.2(3) . .
Zn1 N3 C39 C26 178.01(15) 1_545 .
C10 C26 C39 N3 -1.0(3) . .
